data_7122020
loop_
_publ_author_name
'P\'erez-Jim\'enez, Marina'
'Campos, Jes\'us'
'L\'opez-Serrano, Joaqu\'in'
'Carmona, Ernesto'

_publ_section_title
;
 Reactivity of a trans-[H-Mo[quadruple bond, length as m-dash]Mo-H] unit
 towards alkenes and alkynes: bimetallic migratory insertion,
 H-elimination and other reactions.
;
_journal_issue 66
_journal_name_full 'Chemical communications (Cambridge, England)'
_journal_page_first 9186
_journal_page_last 9189
_journal_paper_doi 10.1039/c8cc04945a
_journal_volume 54
_journal_year 2018
_chemical_formula_sum 'C54 H80 Mo2 N4'
_chemical_formula_weight 977.10
_space_group_crystal_system monoclinic
_space_group_IT_number 15
_space_group_name_Hall '-C 2yc'
_space_group_name_H-M_alt 'C 1 2/c 1'
_symmetry_space_group_name_Hall '-C 2yc'
_symmetry_space_group_name_H-M 'C 1 2/c 1'
_atom_sites_solution_hydrogens mixed
_audit_creation_method SHELXL-2014/7
_audit_update_record
;
2018-06-19 deposited with the CCDC.
2018-07-23 downloaded from the CCDC.
;
_cell_angle_alpha 90
_cell_angle_beta 91.6820(10)
_cell_angle_gamma 90
_cell_formula_units_Z 4
_cell_length_a 23.4539(6)
_cell_length_b 11.5987(3)
_cell_length_c 18.4225(4)
_cell_measurement_reflns_used 9978
_cell_measurement_temperature 193(2)
_cell_measurement_theta_max 28.27
_cell_measurement_theta_min 2.21
_cell_volume 5009.4(2)
_computing_cell_refinement 'Bruker SAINT'
_computing_data_collection 'Bruker APEX2'
_computing_data_reduction 'Bruker SAINT A'
_computing_structure_refinement 'SHELXL-2014/7 (Sheldrick, 2014)'
_computing_structure_solution 'SHELXT 2014/5 (Sheldrick, 2014)'
_diffrn_ambient_temperature 193(2)
_diffrn_measured_fraction_theta_full 0.999
_diffrn_measured_fraction_theta_max 0.999
_diffrn_measurement_device_type 'Bruker APEX-II CCD'
_diffrn_measurement_method '\f and \w scans'
_diffrn_radiation_monochromator graphite
_diffrn_radiation_source 'fine-focus sealed tube'
_diffrn_radiation_type MoK\a
_diffrn_radiation_wavelength 0.71073
_diffrn_reflns_av_R_equivalents 0.0543
_diffrn_reflns_av_unetI/netI 0.0335
_diffrn_reflns_Laue_measured_fraction_full 0.999
_diffrn_reflns_Laue_measured_fraction_max 0.999
_diffrn_reflns_limit_h_max 31
_diffrn_reflns_limit_h_min -31
_diffrn_reflns_limit_k_max 15
_diffrn_reflns_limit_k_min -15
_diffrn_reflns_limit_l_max 24
_diffrn_reflns_limit_l_min -24
_diffrn_reflns_number 57044
_diffrn_reflns_point_group_measured_fraction_full 0.999
_diffrn_reflns_point_group_measured_fraction_max 0.999
_diffrn_reflns_theta_full 25.242
_diffrn_reflns_theta_max 28.302
_diffrn_reflns_theta_min 2.212
_exptl_absorpt_coefficient_mu 0.539
_exptl_absorpt_correction_T_max 0.746
_exptl_absorpt_correction_T_min 0.585
_exptl_absorpt_process_details
; 
 SADABS, Bruker (2006). APEX 2. Version 2.1. Bruker Analytical
 X-ray Solutions, Madison, Wisconsin, USA. 
;
_exptl_crystal_colour yellow
_exptl_crystal_density_diffrn 1.296
_exptl_crystal_description plate
_exptl_crystal_F_000 2064
_exptl_crystal_size_max 0.12
_exptl_crystal_size_mid 0.10
_exptl_crystal_size_min 0.06
_refine_diff_density_max 0.498
_refine_diff_density_min -0.460
_refine_diff_density_rms 0.071
_refine_ls_extinction_method none
_refine_ls_goodness_of_fit_ref 0.975
_refine_ls_hydrogen_treatment mixed
_refine_ls_matrix_type full
_refine_ls_number_parameters 288
_refine_ls_number_reflns 6234
_refine_ls_number_restraints 3
_refine_ls_restrained_S_all 0.975
_refine_ls_R_factor_all 0.0520
_refine_ls_R_factor_gt 0.0331
_refine_ls_shift/su_max 0.002
_refine_ls_shift/su_mean 0.000
_refine_ls_structure_factor_coef Fsqd
_refine_ls_weighting_details 'w=1/[\s^2^(Fo^2^)+(0.0513P)^2^+6.1587P] where P=(Fo^2^+2Fc^2^)/3'
_refine_ls_weighting_scheme calc
_refine_ls_wR_factor_gt 0.0805
_refine_ls_wR_factor_ref 0.0904
_reflns_Friedel_coverage 0.000
_reflns_number_gt 4967
_reflns_number_total 6234
_reflns_threshold_expression 'I > 2\s(I)'
_cod_data_source_file c8cc04945a3.cif
_cod_data_source_block jcm2216a
_cod_depositor_comments 'Adding full bibliography for 7122020--7122022.cif.'
_cod_database_code 7122020
_shelx_shelxl_version_number 2014/7
_shelx_space_group_comment
;
The symmetry employed for this shelxl refinement is uniquely defined
by the following loop, which should always be used as a source of
symmetry information in preference to the above space-group names.
They are only intended as comments.
;

loop_
_space_group_symop_operation_xyz
'x, y, z'
'-x, y, -z+1/2'
'x+1/2, y+1/2, z'
'-x+1/2, y+1/2, -z+1/2'
'-x, -y, -z'
'x, -y, z-1/2'
'-x+1/2, -y+1/2, -z'
'x+1/2, -y+1/2, z-1/2'

loop_
_atom_site_label
_atom_site_type_symbol
_atom_site_fract_x
_atom_site_fract_y
_atom_site_fract_z
_atom_site_U_iso_or_equiv
_atom_site_adp_type
_atom_site_occupancy
_atom_site_site_symmetry_order
_atom_site_calc_flag
_atom_site_refinement_flags_posn
_atom_site_refinement_flags_adp
Mo1 Mo 0.24007(2) 0.78520(2) 0.94917(2) 0.02000(7) Uani 1 1 d . .
N1 N 0.15742(8) 0.84271(16) 0.98143(10) 0.0213(4) Uani 1 1 d . .
N2 N 0.32018(8) 0.73430(15) 0.90578(10) 0.0200(4) Uani 1 1 d . .
C1 C 0.14377(10) 0.82092(19) 1.04951(12) 0.0212(4) Uani 1 1 d . .
H1 H 0.1078 0.8451 1.0664 0.025 Uiso 1 1 calc R U
C2 C 0.12085(10) 0.9162(2) 0.93834(12) 0.0223(4) Uani 1 1 d . .
C3 C 0.11085(11) 1.0319(2) 0.95880(13) 0.0289(5) Uani 1 1 d . .
C4 C 0.07700(13) 1.1000(3) 0.91223(17) 0.0429(7) Uani 1 1 d . .
H4 H 0.0697 1.1777 0.9254 0.052 Uiso 1 1 calc R U
C5 C 0.05394(13) 1.0589(3) 0.84827(18) 0.0483(8) Uani 1 1 d . .
H5 H 0.0314 1.1077 0.8176 0.058 Uiso 1 1 calc R U
C6 C 0.06372(12) 0.9455(3) 0.82859(15) 0.0404(7) Uani 1 1 d . .
H6 H 0.0475 0.9166 0.7844 0.048 Uiso 1 1 calc R U
C7 C 0.09697(10) 0.8734(2) 0.87274(13) 0.0275(5) Uani 1 1 d . .
C8 C 0.13420(13) 1.0857(2) 1.02804(15) 0.0368(6) Uani 1 1 d . .
H8 H 0.1616 1.0298 1.0512 0.044 Uiso 1 1 calc R U
C9 C 0.16655(16) 1.1979(2) 1.01475(19) 0.0514(8) Uani 1 1 d . .
H9A H 0.1965 1.1839 0.9798 0.077 Uiso 1 1 calc R U
H9B H 0.1838 1.2254 1.0606 0.077 Uiso 1 1 calc R U
H9C H 0.1400 1.2562 0.9952 0.077 Uiso 1 1 calc R U
C10 C 0.08629(17) 1.1069(3) 1.08142(19) 0.0613(10) Uani 1 1 d . .
H10A H 0.0591 1.1628 1.0605 0.092 Uiso 1 1 calc R U
H10B H 0.1026 1.1372 1.1271 0.092 Uiso 1 1 calc R U
H10C H 0.0665 1.0341 1.0907 0.092 Uiso 1 1 calc R U
C11 C 0.10438(12) 0.7478(2) 0.85167(14) 0.0336(6) Uani 1 1 d . .
H11 H 0.1433 0.7234 0.8690 0.040 Uiso 1 1 calc R U
C12 C 0.06181(16) 0.6733(3) 0.8897(2) 0.0560(9) Uani 1 1 d . .
H12A H 0.0660 0.6847 0.9423 0.084 Uiso 1 1 calc R U
H12B H 0.0687 0.5921 0.8781 0.084 Uiso 1 1 calc R U
H12C H 0.0231 0.6947 0.8735 0.084 Uiso 1 1 calc R U
C13 C 0.1001(2) 0.7258(3) 0.77032(18) 0.0708(12) Uani 1 1 d . .
H13A H 0.0604 0.7358 0.7531 0.106 Uiso 1 1 calc R U
H13B H 0.1125 0.6469 0.7602 0.106 Uiso 1 1 calc R U
H13C H 0.1245 0.7806 0.7452 0.106 Uiso 1 1 calc R U
C14 C 0.34150(10) 0.77198(19) 0.83692(12) 0.0222(5) Uani 1 1 d . .
C15 C 0.38530(10) 0.8540(2) 0.83454(13) 0.0262(5) Uani 1 1 d . .
C16 C 0.40331(12) 0.8910(2) 0.76643(14) 0.0353(6) Uani 1 1 d . .
H16 H 0.4338 0.9446 0.7639 0.042 Uiso 1 1 calc R U
C17 C 0.37769(13) 0.8512(3) 0.70330(14) 0.0426(7) Uani 1 1 d . .
H17 H 0.3899 0.8785 0.6577 0.051 Uiso 1 1 calc R U
C18 C 0.33426(13) 0.7717(3) 0.70638(14) 0.0397(7) Uani 1 1 d . .
H18 H 0.3165 0.7451 0.6625 0.048 Uiso 1 1 calc R U
C19 C 0.31575(11) 0.7296(2) 0.77226(13) 0.0294(5) Uani 1 1 d . .
C20 C 0.41536(11) 0.9040(2) 0.90165(14) 0.0291(5) Uani 1 1 d . .
H20 H 0.3939 0.8783 0.9449 0.035 Uiso 1 1 calc R U
C21 C 0.41563(13) 1.0361(2) 0.90135(16) 0.0395(6) Uani 1 1 d . .
H21A H 0.4384 1.0638 0.8612 0.059 Uiso 1 1 calc R U
H21B H 0.4322 1.0644 0.9474 0.059 Uiso 1 1 calc R U
H21C H 0.3764 1.0645 0.8953 0.059 Uiso 1 1 calc R U
C22 C 0.47603(12) 0.8576(3) 0.91017(18) 0.0460(7) Uani 1 1 d . .
H22A H 0.4749 0.7738 0.9167 0.069 Uiso 1 1 calc R U
H22B H 0.4950 0.8932 0.9527 0.069 Uiso 1 1 calc R U
H22C H 0.4972 0.8761 0.8666 0.069 Uiso 1 1 calc R U
C23 C 0.27167(12) 0.6336(3) 0.77338(14) 0.0377(6) Uani 1 1 d . .
H23 H 0.2469 0.6472 0.8158 0.045 Uiso 1 1 calc R U
C24 C 0.30053(17) 0.5177(3) 0.7842(2) 0.0609(10) Uani 1 1 d . .
H24A H 0.3234 0.5001 0.7419 0.091 Uiso 1 1 calc R U
H24B H 0.2715 0.4579 0.7898 0.091 Uiso 1 1 calc R U
H24C H 0.3254 0.5203 0.8278 0.091 Uiso 1 1 calc R U
C25 C 0.23311(18) 0.6290(4) 0.7050(2) 0.0741(12) Uani 1 1 d . .
H25A H 0.2162 0.7052 0.6961 0.111 Uiso 1 1 calc R U
H25B H 0.2027 0.5724 0.7118 0.111 Uiso 1 1 calc R U
H25C H 0.2557 0.6066 0.6634 0.111 Uiso 1 1 calc R U
C26 C 0.27179(12) 0.9568(2) 0.96946(14) 0.0329(6) Uani 1 1 d . .
H26A H 0.3012 0.9733 0.9334 0.039 Uiso 1 1 calc R U
H26B H 0.2400 1.0114 0.9601 0.039 Uiso 1 1 calc R U
C27 C 0.29737(16) 0.9830(3) 1.04430(18) 0.0503(8) Uani 1 1 d . .
H27A H 0.2727(14) 0.961(3) 1.083(2) 0.075 Uiso 1 1 d D U
H27B H 0.3330(14) 0.935(3) 1.056(2) 0.075 Uiso 1 1 d D U
H27C H 0.3101(15) 1.060(3) 1.053(2) 0.075 Uiso 1 1 d D U

loop_
_atom_site_aniso_label
_atom_site_aniso_U_11
_atom_site_aniso_U_22
_atom_site_aniso_U_33
_atom_site_aniso_U_23
_atom_site_aniso_U_13
_atom_site_aniso_U_12
Mo1 0.02092(11) 0.02286(10) 0.01624(10) 0.00028(7) 0.00066(6) 0.00258(8)
N1 0.0201(10) 0.0219(9) 0.0217(9) 0.0010(7) -0.0009(7) 0.0020(8)
N2 0.0229(10) 0.0191(9) 0.0183(8) -0.0001(7) 0.0031(7) 0.0002(7)
C1 0.0206(11) 0.0203(10) 0.0230(10) -0.0005(8) 0.0034(9) 0.0000(9)
C2 0.0180(11) 0.0237(11) 0.0254(11) 0.0041(9) 0.0014(9) 0.0020(9)
C3 0.0265(13) 0.0257(12) 0.0346(13) 0.0035(10) 0.0023(10) 0.0035(10)
C4 0.0421(17) 0.0306(14) 0.0557(18) 0.0049(13) -0.0041(14) 0.0125(13)
C5 0.0422(17) 0.0466(18) 0.0552(19) 0.0154(14) -0.0149(14) 0.0128(14)
C6 0.0349(15) 0.0475(17) 0.0379(15) 0.0068(12) -0.0119(12) 0.0003(13)
C7 0.0248(12) 0.0315(13) 0.0258(11) 0.0023(10) -0.0038(9) -0.0008(10)
C8 0.0474(17) 0.0264(13) 0.0368(14) -0.0065(10) 0.0034(12) 0.0060(12)
C9 0.067(2) 0.0308(15) 0.057(2) -0.0093(13) -0.0019(17) -0.0026(15)
C10 0.074(3) 0.058(2) 0.053(2) -0.0140(16) 0.0210(18) 0.0160(19)
C11 0.0362(15) 0.0320(13) 0.0321(13) -0.0022(10) -0.0081(11) -0.0026(11)
C12 0.056(2) 0.0410(17) 0.071(2) 0.0041(16) 0.0065(18) -0.0164(16)
C13 0.119(4) 0.055(2) 0.0373(18) -0.0118(16) -0.009(2) -0.001(2)
C14 0.0251(11) 0.0219(11) 0.0198(10) 0.0014(8) 0.0030(8) 0.0055(9)
C15 0.0257(12) 0.0254(12) 0.0277(11) 0.0013(9) 0.0039(9) 0.0029(10)
C16 0.0358(15) 0.0343(14) 0.0361(14) 0.0072(11) 0.0091(11) -0.0031(11)
C17 0.0519(18) 0.0496(17) 0.0270(13) 0.0092(12) 0.0121(12) -0.0007(15)
C18 0.0484(17) 0.0495(17) 0.0214(12) 0.0000(11) 0.0028(11) -0.0022(14)
C19 0.0329(13) 0.0327(13) 0.0227(11) -0.0020(10) 0.0034(10) 0.0016(11)
C20 0.0265(13) 0.0279(12) 0.0328(13) 0.0022(10) 0.0003(10) -0.0023(10)
C21 0.0407(16) 0.0319(14) 0.0456(16) -0.0009(12) -0.0035(13) -0.0087(12)
C22 0.0248(14) 0.0535(19) 0.0592(19) 0.0049(15) -0.0049(13) 0.0021(13)
C23 0.0404(16) 0.0477(16) 0.0249(12) -0.0086(11) 0.0009(11) -0.0107(13)
C24 0.075(3) 0.0391(18) 0.069(2) -0.0053(16) 0.010(2) -0.0110(17)
C25 0.069(3) 0.104(3) 0.048(2) -0.005(2) -0.0174(18) -0.036(2)
C26 0.0328(14) 0.0273(12) 0.0391(14) 0.0058(10) 0.0075(11) 0.0033(11)
C27 0.066(2) 0.0367(16) 0.0476(18) -0.0025(13) -0.0043(16) -0.0106(16)

loop_
_atom_type_symbol
_atom_type_description
_atom_type_scat_dispersion_real
_atom_type_scat_dispersion_imag
_atom_type_scat_source
C C 0.0033 0.0016 'International Tables Vol C Tables 4.2.6.8 and 6.1.1.4'
H H 0.0000 0.0000 'International Tables Vol C Tables 4.2.6.8 and 6.1.1.4'
N N 0.0061 0.0033 'International Tables Vol C Tables 4.2.6.8 and 6.1.1.4'
Mo Mo -1.6832 0.6857 'International Tables Vol C Tables 4.2.6.8 and 6.1.1.4'

loop_
_geom_angle_atom_site_label_1
_geom_angle_atom_site_label_2
_geom_angle_atom_site_label_3
_geom_angle
_geom_angle_site_symmetry_1
Mo1 Mo1 N2 92.97(5) 7_567
Mo1 Mo1 N1 93.03(5) 7_567
N2 Mo1 N1 173.99(7) .
Mo1 Mo1 C26 98.00(7) 7_567
N2 Mo1 C26 90.98(9) .
N1 Mo1 C26 88.56(9) .
C1 N1 C2 118.66(19) .
C1 N1 Mo1 116.51(15) .
C2 N1 Mo1 124.15(14) .
C1 N2 C14 117.40(19) 7_567
C1 N2 Mo1 116.76(14) 7_567
C14 N2 Mo1 124.96(15) .
N2 C1 N1 120.7(2) 7_567
N2 C1 H1 119.6 7_567
N1 C1 H1 119.6 .
C7 C2 C3 119.9(2) .
C7 C2 N1 118.9(2) .
C3 C2 N1 121.2(2) .
C4 C3 C2 117.9(2) .
C4 C3 C8 118.1(2) .
C2 C3 C8 123.9(2) .
C5 C4 C3 122.4(3) .
C5 C4 H4 118.8 .
C3 C4 H4 118.8 .
C4 C5 C6 119.5(3) .
C4 C5 H5 120.3 .
C6 C5 H5 120.3 .
C5 C6 C7 120.8(3) .
C5 C6 H6 119.6 .
C7 C6 H6 119.6 .
C6 C7 C2 119.5(2) .
C6 C7 C11 119.6(2) .
C2 C7 C11 120.8(2) .
C3 C8 C9 112.7(2) .
C3 C8 C10 110.7(3) .
C9 C8 C10 110.0(2) .
C3 C8 H8 107.7 .
C9 C8 H8 107.7 .
C10 C8 H8 107.7 .
C8 C9 H9A 109.5 .
C8 C9 H9B 109.5 .
H9A C9 H9B 109.5 .
C8 C9 H9C 109.5 .
H9A C9 H9C 109.5 .
H9B C9 H9C 109.5 .
C8 C10 H10A 109.5 .
C8 C10 H10B 109.5 .
H10A C10 H10B 109.5 .
C8 C10 H10C 109.5 .
H10A C10 H10C 109.5 .
H10B C10 H10C 109.5 .
C12 C11 C7 110.4(2) .
C12 C11 C13 109.7(3) .
C7 C11 C13 114.1(2) .
C12 C11 H11 107.5 .
C7 C11 H11 107.5 .
C13 C11 H11 107.5 .
C11 C12 H12A 109.5 .
C11 C12 H12B 109.5 .
H12A C12 H12B 109.5 .
C11 C12 H12C 109.5 .
H12A C12 H12C 109.5 .
H12B C12 H12C 109.5 .
C11 C13 H13A 109.5 .
C11 C13 H13B 109.5 .
H13A C13 H13B 109.5 .
C11 C13 H13C 109.5 .
H13A C13 H13C 109.5 .
H13B C13 H13C 109.5 .
C15 C14 C19 120.4(2) .
C15 C14 N2 120.4(2) .
C19 C14 N2 119.1(2) .
C14 C15 C16 118.4(2) .
C14 C15 C20 123.8(2) .
C16 C15 C20 117.8(2) .
C17 C16 C15 121.3(3) .
C17 C16 H16 119.4 .
C15 C16 H16 119.4 .
C16 C17 C18 119.7(2) .
C16 C17 H17 120.1 .
C18 C17 H17 120.1 .
C17 C18 C19 121.5(3) .
C17 C18 H18 119.3 .
C19 C18 H18 119.3 .
C18 C19 C14 118.6(2) .
C18 C19 C23 120.0(2) .
C14 C19 C23 121.3(2) .
C15 C20 C22 111.0(2) .
C15 C20 C21 112.3(2) .
C22 C20 C21 110.4(2) .
C15 C20 H20 107.6 .
C22 C20 H20 107.6 .
C21 C20 H20 107.6 .
C20 C21 H21A 109.5 .
C20 C21 H21B 109.5 .
H21A C21 H21B 109.5 .
C20 C21 H21C 109.5 .
H21A C21 H21C 109.5 .
H21B C21 H21C 109.5 .
C20 C22 H22A 109.5 .
C20 C22 H22B 109.5 .
H22A C22 H22B 109.5 .
C20 C22 H22C 109.5 .
H22A C22 H22C 109.5 .
H22B C22 H22C 109.5 .
C24 C23 C19 110.5(2) .
C24 C23 C25 109.2(3) .
C19 C23 C25 113.6(3) .
C24 C23 H23 107.8 .
C19 C23 H23 107.8 .
C25 C23 H23 107.8 .
C23 C24 H24A 109.5 .
C23 C24 H24B 109.5 .
H24A C24 H24B 109.5 .
C23 C24 H24C 109.5 .
H24A C24 H24C 109.5 .
H24B C24 H24C 109.5 .
C23 C25 H25A 109.5 .
C23 C25 H25B 109.5 .
H25A C25 H25B 109.5 .
C23 C25 H25C 109.5 .
H25A C25 H25C 109.5 .
H25B C25 H25C 109.5 .
C27 C26 Mo1 117.89(18) .
C27 C26 H26A 107.8 .
Mo1 C26 H26A 107.8 .
C27 C26 H26B 107.8 .
Mo1 C26 H26B 107.8 .
H26A C26 H26B 107.2 .
C26 C27 H27A 113(2) .
C26 C27 H27B 112(2) .
H27A C27 H27B 102(3) .
C26 C27 H27C 117(2) .
H27A C27 H27C 108(3) .
H27B C27 H27C 103(3) .

loop_
_geom_bond_atom_site_label_1
_geom_bond_atom_site_label_2
_geom_bond_distance
_geom_bond_site_symmetry_2
Mo1 Mo1 2.0832(4) 7_567
Mo1 N2 2.1462(19) .
Mo1 N1 2.1502(18) .
Mo1 C26 2.154(3) .
N1 C1 1.328(3) .
N1 C2 1.432(3) .
N2 C1 1.328(3) 7_567
N2 C14 1.445(3) .
C1 N2 1.328(3) 7_567
C1 H1 0.9500 .
C2 C7 1.407(3) .
C2 C3 1.416(3) .
C3 C4 1.396(4) .
C3 C8 1.508(4) .
C4 C5 1.368(4) .
C4 H4 0.9500 .
C5 C6 1.386(4) .
C5 H5 0.9500 .
C6 C7 1.390(4) .
C6 H6 0.9500 .
C7 C11 1.519(4) .
C8 C9 1.529(4) .
C8 C10 1.535(4) .
C8 H8 1.0000 .
C9 H9A 0.9800 .
C9 H9B 0.9800 .
C9 H9C 0.9800 .
C10 H10A 0.9800 .
C10 H10B 0.9800 .
C10 H10C 0.9800 .
C11 C12 1.509(4) .
C11 C13 1.521(4) .
C11 H11 1.0000 .
C12 H12A 0.9800 .
C12 H12B 0.9800 .
C12 H12C 0.9800 .
C13 H13A 0.9800 .
C13 H13B 0.9800 .
C13 H13C 0.9800 .
C14 C15 1.402(3) .
C14 C19 1.408(3) .
C15 C16 1.403(3) .
C15 C20 1.520(3) .
C16 C17 1.373(4) .
C16 H16 0.9500 .
C17 C18 1.376(4) .
C17 H17 0.9500 .
C18 C19 1.390(3) .
C18 H18 0.9500 .
C19 C23 1.521(4) .
C20 C22 1.525(4) .
C20 C21 1.532(4) .
C20 H20 1.0000 .
C21 H21A 0.9800 .
C21 H21B 0.9800 .
C21 H21C 0.9800 .
C22 H22A 0.9800 .
C22 H22B 0.9800 .
C22 H22C 0.9800 .
C23 C24 1.515(4) .
C23 C25 1.529(4) .
C23 H23 1.0000 .
C24 H24A 0.9800 .
C24 H24B 0.9800 .
C24 H24C 0.9800 .
C25 H25A 0.9800 .
C25 H25B 0.9800 .
C25 H25C 0.9800 .
C26 C27 1.518(4) .
C26 H26A 0.9900 .
C26 H26B 0.9900 .
C27 H27A 0.96(3) .
C27 H27B 1.02(3) .
C27 H27C 0.96(3) .
